data_7022394
loop_
_publ_author_name
'Li, Qinghai'
'Zhou, Shuangliu'
'Wang, Shaowu'
'Zhu, Xiancui'
'Zhang, Lijun'
'Feng, Zhijun'
'Guo, Liping'
'Wang, Fenhua'
'Wei, Yun'

_publ_section_title
;
 Dehydrogenation of secondary amines: synthesis, and characterization of
 rare-earth metal complexes incorporating imino- or amido-functionalized
 pyrrolyl ligands.
;
_journal_issue 8
_journal_name_full 'Dalton transactions (Cambridge, England : 2003)'
_journal_page_first 2861
_journal_page_last 2869
_journal_paper_doi 10.1039/c2dt32513f
_journal_volume 42
_journal_year 2013
_chemical_formula_sum 'C24 H44 N5 Si2 Yb'
_chemical_formula_weight 631.86
_chemical_name_systematic
;
?
;
_space_group_IT_number 2
_symmetry_cell_setting triclinic
_symmetry_space_group_name_Hall '-P 1'
_symmetry_space_group_name_H-M 'P -1'
_atom_sites_solution_hydrogens geom
_atom_sites_solution_primary direct
_atom_sites_solution_secondary difmap
_audit_creation_method SHELXL-97
_cell_angle_alpha 86.9250(10)
_cell_angle_beta 84.6240(10)
_cell_angle_gamma 85.8500(10)
_cell_formula_units_Z 2
_cell_length_a 9.2342(9)
_cell_length_b 9.3375(9)
_cell_length_c 19.846(2)
_cell_measurement_reflns_used 9954
_cell_measurement_temperature 293(2)
_cell_measurement_theta_max 27.61
_cell_measurement_theta_min 2.19
_cell_volume 1697.3(3)
_computing_cell_refinement 'Bruker SMART'
_computing_data_collection 'Bruker SMART'
_computing_data_reduction 'Bruker SAINT'
_computing_molecular_graphics SHELXTL
_computing_publication_material SHELXTL
_computing_structure_refinement 'SHELXL-97 (Sheldrick, 1997)'
_computing_structure_solution 'SHELXS-97 (Sheldrick, 1990)'
_diffrn_ambient_temperature 293(2)
_diffrn_measured_fraction_theta_full 0.985
_diffrn_measured_fraction_theta_max 0.985
_diffrn_measurement_device_type 'Bruker APEX II area detector'
_diffrn_radiation_monochromator graphite
_diffrn_radiation_source 'fine-focus sealed tube'
_diffrn_radiation_type MoK\a
_diffrn_radiation_wavelength 0.71073
_diffrn_reflns_av_R_equivalents 0.0198
_diffrn_reflns_av_sigmaI/netI 0.0283
_diffrn_reflns_limit_h_max 11
_diffrn_reflns_limit_h_min -11
_diffrn_reflns_limit_k_max 11
_diffrn_reflns_limit_k_min -11
_diffrn_reflns_limit_l_max 24
_diffrn_reflns_limit_l_min -24
_diffrn_reflns_number 13050
_diffrn_reflns_theta_full 26.00
_diffrn_reflns_theta_max 26.00
_diffrn_reflns_theta_min 2.06
_exptl_absorpt_coefficient_mu 2.842
_exptl_absorpt_correction_T_max 0.5736
_exptl_absorpt_correction_T_min 0.4036
_exptl_absorpt_correction_type multi-scan
_exptl_absorpt_process_details 'SADABS; Bruker, 2000'
_exptl_crystal_colour yellow
_exptl_crystal_density_diffrn 1.236
_exptl_crystal_density_method 'not measured'
_exptl_crystal_description block
_exptl_crystal_F_000 642
_exptl_crystal_size_max 0.39
_exptl_crystal_size_mid 0.26
_exptl_crystal_size_min 0.22
_refine_diff_density_max 0.689
_refine_diff_density_min -0.973
_refine_diff_density_rms 0.057
_refine_ls_extinction_method none
_refine_ls_goodness_of_fit_ref 1.066
_refine_ls_hydrogen_treatment constr
_refine_ls_matrix_type full
_refine_ls_number_parameters 497
_refine_ls_number_reflns 6589
_refine_ls_number_restraints 567
_refine_ls_restrained_S_all 1.067
_refine_ls_R_factor_all 0.0280
_refine_ls_R_factor_gt 0.0247
_refine_ls_shift/su_max 0.001
_refine_ls_shift/su_mean 0.000
_refine_ls_structure_factor_coef Fsqd
_refine_ls_weighting_details 'calc w=1/[\s^2^(Fo^2^)+(0.0339P)^2^+0.6929P] where P=(Fo^2^+2Fc^2^)/3'
_refine_ls_weighting_scheme calc
_refine_ls_wR_factor_gt 0.0651
_refine_ls_wR_factor_ref 0.0664
_reflns_number_gt 6070
_reflns_number_total 6589
_reflns_threshold_expression >2sigma(I)
_cod_data_source_file c2dt32513f.txt
_cod_data_source_block 3c
_cod_depositor_comments
;
The following automatic conversions were performed:

'_symmetry_cell_setting' value 'Triclinic' changed to 'triclinic'
according to /home/saulius/struct/CIF-dictionaries/cif_core.dic
dictionary named 'cif_core.dic' version 2.4.2 from 2011-04-26.

Automatic conversion script
Id: cif_fix_values 1891 2012-01-12 08:04:46Z andrius 
;
_cod_original_sg_symbol_H-M P-1
_cod_database_code 7022394

loop_
_symmetry_equiv_pos_as_xyz
'x, y, z'
'-x, -y, -z'

loop_
_atom_site_label
_atom_site_type_symbol
_atom_site_fract_x
_atom_site_fract_y
_atom_site_fract_z
_atom_site_U_iso_or_equiv
_atom_site_adp_type
_atom_site_occupancy
_atom_site_symmetry_multiplicity
_atom_site_calc_flag
_atom_site_refinement_flags
_atom_site_disorder_assembly
_atom_site_disorder_group
N1B N 0.425(2) 0.030(2) 0.1190(10) 0.058(4) Uani 0.289(3) 1 d PGDU A 2
C1B C 0.4490(18) -0.0977(18) 0.0829(10) 0.066(3) Uani 0.289(3) 1 d PGDU A 2
H1B H 0.5261 -0.1666 0.0866 0.079 Uiso 0.289(3) 1 calc PR A 2
C2B C 0.335(2) -0.1020(15) 0.0400(9) 0.071(3) Uani 0.289(3) 1 d PGDU A 2
H2B H 0.3238 -0.1742 0.0107 0.085 Uiso 0.289(3) 1 calc PR A 2
C3B C 0.2399(17) 0.0233(17) 0.0497(10) 0.071(3) Uani 0.289(3) 1 d PGDU A 2
H3B H 0.1561 0.0476 0.0279 0.085 Uiso 0.289(3) 1 calc PR A 2
C4B C 0.296(2) 0.1051(17) 0.0985(12) 0.067(3) Uani 0.289(3) 1 d PGDU A 2
C19 C 0.3141(8) -0.0744(8) 0.2831(3) 0.133(3) Uani 1 1 d . . .
H19A H 0.2484 -0.0063 0.2614 0.200 Uiso 1 1 calc R . .
H19B H 0.2606 -0.1510 0.3050 0.200 Uiso 1 1 calc R . .
H19C H 0.3866 -0.1129 0.2498 0.200 Uiso 1 1 calc R . .
C20 C 0.5030(9) -0.1292(7) 0.3969(4) 0.146(3) Uani 1 1 d . . .
H20A H 0.5942 -0.1573 0.3722 0.219 Uiso 1 1 calc R . .
H20B H 0.4446 -0.2106 0.4041 0.219 Uiso 1 1 calc R . .
H20C H 0.5209 -0.0947 0.4399 0.219 Uiso 1 1 calc R . .
C21 C 0.2586(8) 0.0958(8) 0.4078(3) 0.139(3) Uani 1 1 d . . .
H21A H 0.3011 0.1275 0.4463 0.209 Uiso 1 1 calc R . .
H21B H 0.1910 0.0246 0.4226 0.209 Uiso 1 1 calc R . .
H21C H 0.2081 0.1761 0.3859 0.209 Uiso 1 1 calc R . .
C22 C 0.7223(9) 0.3630(9) 0.2837(3) 0.150(3) Uani 1 1 d . . .
H22A H 0.7678 0.3055 0.2479 0.225 Uiso 1 1 calc R . .
H22B H 0.7957 0.4070 0.3051 0.225 Uiso 1 1 calc R . .
H22C H 0.6569 0.4364 0.2653 0.225 Uiso 1 1 calc R . .
C23 C 0.7591(10) 0.1454(10) 0.3967(4) 0.171(4) Uani 1 1 d . . .
H23A H 0.7283 0.0512 0.4101 0.257 Uiso 1 1 calc R . .
H23B H 0.7718 0.1962 0.4363 0.257 Uiso 1 1 calc R . .
H23C H 0.8498 0.1371 0.3688 0.257 Uiso 1 1 calc R . .
C24 C 0.5072(10) 0.3688(8) 0.4072(3) 0.163(3) Uani 1 1 d . . .
H24A H 0.4694 0.4517 0.3821 0.245 Uiso 1 1 calc R . .
H24B H 0.5677 0.3984 0.4400 0.245 Uiso 1 1 calc R . .
H24C H 0.4278 0.3191 0.4300 0.245 Uiso 1 1 calc R . .
C1A C 0.8148(8) 0.2760(9) 0.0866(6) 0.0657(16) Uani 0.711(3) 1 d PDU A 1
H1A H 0.8857 0.2023 0.0939 0.079 Uiso 0.711(3) 1 calc PR A 1
C2A C 0.8341(8) 0.3924(8) 0.0404(4) 0.0696(16) Uani 0.711(3) 1 d PDU A 1
H2A H 0.9167 0.4090 0.0112 0.083 Uiso 0.711(3) 1 calc PR A 1
C3A C 0.7040(7) 0.4793(8) 0.0467(4) 0.0699(16) Uani 0.711(3) 1 d PDU A 1
H3A H 0.6830 0.5645 0.0221 0.084 Uiso 0.711(3) 1 calc PR A 1
C4A C 0.6114(7) 0.4136(7) 0.0973(4) 0.0604(14) Uani 0.711(3) 1 d PDU A 1
C5A C 0.4697(6) 0.4566(6) 0.1235(2) 0.0666(13) Uani 0.711(3) 1 d PDU A 1
H5A H 0.4260 0.5425 0.1069 0.080 Uiso 0.711(3) 1 calc PR A 1
C6A C 0.2527(13) 0.4404(11) 0.1987(4) 0.0833(18) Uani 0.711(3) 1 d PDU A 1
C7A C 0.1749(17) 0.5146(14) 0.1415(7) 0.130(4) Uani 0.711(3) 1 d PDU A 1
H7A1 H 0.1856 0.4547 0.1033 0.196 Uiso 0.711(3) 1 calc PR A 1
H7A2 H 0.2162 0.6046 0.1289 0.196 Uiso 0.711(3) 1 calc PR A 1
H7A3 H 0.0732 0.5316 0.1561 0.196 Uiso 0.711(3) 1 calc PR A 1
C8A C 0.2714(11) 0.5722(10) 0.2385(5) 0.121(3) Uani 0.711(3) 1 d PDU A 1
H8A1 H 0.1776 0.6106 0.2569 0.182 Uiso 0.711(3) 1 calc PR A 1
H8A2 H 0.3170 0.6438 0.2089 0.182 Uiso 0.711(3) 1 calc PR A 1
H8A3 H 0.3314 0.5452 0.2747 0.182 Uiso 0.711(3) 1 calc PR A 1
C9A C 0.1833(8) 0.3241(9) 0.2438(4) 0.102(2) Uani 0.711(3) 1 d PDU A 1
H9A1 H 0.2262 0.3160 0.2862 0.152 Uiso 0.711(3) 1 calc PR A 1
H9A2 H 0.1990 0.2342 0.2221 0.152 Uiso 0.711(3) 1 calc PR A 1
H9A3 H 0.0805 0.3482 0.2518 0.152 Uiso 0.711(3) 1 calc PR A 1
C10A C 0.2689(8) 0.0793(9) 0.0893(5) 0.0746(19) Uani 0.711(3) 1 d PDU A 1
H10A H 0.2016 0.1578 0.0948 0.089 Uiso 0.711(3) 1 calc PR A 1
C11A C 0.2583(8) -0.0273(8) 0.0457(4) 0.0760(17) Uani 0.711(3) 1 d PDU A 1
H11A H 0.1840 -0.0336 0.0177 0.091 Uiso 0.711(3) 1 calc PR A 1
C12A C 0.3750(7) -0.1216(7) 0.0508(4) 0.0687(16) Uani 0.711(3) 1 d PDU A 1
H12A H 0.3958 -0.2051 0.0272 0.082 Uiso 0.711(3) 1 calc PR A 1
C13A C 0.4571(7) -0.0708(7) 0.0973(3) 0.0580(14) Uani 0.711(3) 1 d PDU A 1
C14A C 0.5914(5) -0.1260(6) 0.1181(3) 0.0661(12) Uani 0.711(3) 1 d PDU A 1
H14A H 0.6335 -0.2113 0.1006 0.079 Uiso 0.711(3) 1 calc PR A 1
C15A C 0.8005(9) -0.1313(8) 0.1814(4) 0.0770(18) Uani 0.711(3) 1 d PDU A 1
C16A C 0.8588(8) -0.0310(8) 0.2280(4) 0.100(2) Uani 0.711(3) 1 d PDU A 1
H16A H 0.8582 0.0642 0.2071 0.151 Uiso 0.711(3) 1 calc PR A 1
H16B H 0.9567 -0.0638 0.2363 0.151 Uiso 0.711(3) 1 calc PR A 1
H16C H 0.7985 -0.0297 0.2701 0.151 Uiso 0.711(3) 1 calc PR A 1
C17A C 0.9081(13) -0.1564(16) 0.1190(7) 0.100(3) Uani 0.711(3) 1 d PDU A 1
H17A H 0.8775 -0.2328 0.0942 0.150 Uiso 0.711(3) 1 calc PR A 1
H17B H 1.0036 -0.1822 0.1331 0.150 Uiso 0.711(3) 1 calc PR A 1
H17C H 0.9106 -0.0701 0.0905 0.150 Uiso 0.711(3) 1 calc PR A 1
C18A C 0.7719(8) -0.2743(8) 0.2190(4) 0.102(2) Uani 0.711(3) 1 d PDU A 1
H18A H 0.6929 -0.2605 0.2536 0.154 Uiso 0.711(3) 1 calc PR A 1
H18B H 0.8580 -0.3115 0.2394 0.154 Uiso 0.711(3) 1 calc PR A 1
H18C H 0.7467 -0.3413 0.1876 0.154 Uiso 0.711(3) 1 calc PR A 1
C5B C 0.2479(13) 0.2328(13) 0.1280(6) 0.068(3) Uani 0.289(3) 1 d PDU A 2
H5B H 0.1622 0.2796 0.1145 0.081 Uiso 0.289(3) 1 calc PR A 2
C6B C 0.236(3) 0.428(4) 0.2021(11) 0.092(3) Uani 0.289(3) 1 d PDU A 2
C7B C 0.139(4) 0.460(3) 0.1445(16) 0.102(5) Uani 0.289(3) 1 d PDU A 2
H7B1 H 0.1601 0.5513 0.1224 0.152 Uiso 0.289(3) 1 calc PR A 2
H7B2 H 0.0388 0.4633 0.1624 0.152 Uiso 0.289(3) 1 calc PR A 2
H7B3 H 0.1573 0.3861 0.1125 0.152 Uiso 0.289(3) 1 calc PR A 2
C8B C 0.106(2) 0.380(3) 0.2480(12) 0.113(5) Uani 0.289(3) 1 d PDU A 2
H8B1 H 0.1022 0.2777 0.2467 0.169 Uiso 0.289(3) 1 calc PR A 2
H8B2 H 0.0180 0.4267 0.2328 0.169 Uiso 0.289(3) 1 calc PR A 2
H8B3 H 0.1154 0.4050 0.2936 0.169 Uiso 0.289(3) 1 calc PR A 2
C9B C 0.345(2) 0.486(2) 0.2454(10) 0.102(4) Uani 0.289(3) 1 d PDU A 2
H9B1 H 0.3623 0.4184 0.2824 0.153 Uiso 0.289(3) 1 calc PR A 2
H9B2 H 0.3056 0.5761 0.2629 0.153 Uiso 0.289(3) 1 calc PR A 2
H9B3 H 0.4347 0.5000 0.2183 0.153 Uiso 0.289(3) 1 calc PR A 2
C10B C 0.6386(17) 0.4485(17) 0.0856(11) 0.065(3) Uani 0.289(3) 1 d PDU A 2
H10B H 0.5539 0.5090 0.0871 0.078 Uiso 0.289(3) 1 calc PR A 2
C11B C 0.7601(18) 0.4693(19) 0.0432(11) 0.067(3) Uani 0.289(3) 1 d PDU A 2
H11B H 0.7763 0.5491 0.0141 0.080 Uiso 0.289(3) 1 calc PR A 2
C12B C 0.8534(17) 0.3523(19) 0.0512(11) 0.065(3) Uani 0.289(3) 1 d PDU A 2
H12B H 0.9458 0.3374 0.0286 0.077 Uiso 0.289(3) 1 calc PR A 2
C13B C 0.788(2) 0.261(2) 0.0978(14) 0.064(3) Uani 0.289(3) 1 d PDU A 2
C14B C 0.8422(11) 0.1248(11) 0.1184(6) 0.059(2) Uani 0.289(3) 1 d PDU A 2
H14B H 0.9347 0.0906 0.1012 0.071 Uiso 0.289(3) 1 calc PR A 2
C15B C 0.8334(19) -0.103(3) 0.1799(9) 0.080(3) Uani 0.289(3) 1 d PDU A 2
C16B C 0.7205(19) -0.176(2) 0.2276(10) 0.096(4) Uani 0.289(3) 1 d PDU A 2
H16D H 0.6504 -0.2144 0.2018 0.145 Uiso 0.289(3) 1 calc PR A 2
H16E H 0.6719 -0.1075 0.2578 0.145 Uiso 0.289(3) 1 calc PR A 2
H16F H 0.7676 -0.2529 0.2534 0.145 Uiso 0.289(3) 1 calc PR A 2
C17B C 0.875(4) -0.190(4) 0.1171(17) 0.088(5) Uani 0.289(3) 1 d PDU A 2
H17D H 0.9790 -0.2063 0.1108 0.132 Uiso 0.289(3) 1 calc PR A 2
H17E H 0.8407 -0.1370 0.0781 0.132 Uiso 0.289(3) 1 calc PR A 2
H17F H 0.8310 -0.2802 0.1228 0.132 Uiso 0.289(3) 1 calc PR A 2
C18B C 0.964(2) -0.087(2) 0.2195(11) 0.104(4) Uani 0.289(3) 1 d PDU A 2
H18D H 1.0006 -0.1799 0.2357 0.155 Uiso 0.289(3) 1 calc PR A 2
H18E H 0.9341 -0.0282 0.2573 0.155 Uiso 0.289(3) 1 calc PR A 2
H18F H 1.0383 -0.0422 0.1906 0.155 Uiso 0.289(3) 1 calc PR A 2
N5 N 0.5163(4) 0.1388(4) 0.30604(15) 0.0660(8) Uani 1 1 d . A .
N1A N 0.6773(9) 0.2845(7) 0.1201(4) 0.0556(16) Uani 0.711(3) 1 d PDU A 1
N2A N 0.3982(5) 0.3821(5) 0.1697(2) 0.0608(10) Uani 0.711(3) 1 d PDU A 1
N3A N 0.3914(9) 0.0563(10) 0.1239(5) 0.0651(19) Uani 0.711(3) 1 d PDU A 1
N4A N 0.6587(4) -0.0622(5) 0.1609(2) 0.0602(10) Uani 0.711(3) 1 d PDU A 1
N2B N 0.3131(11) 0.2915(12) 0.1725(5) 0.061(2) Uani 0.289(3) 1 d PDU A 2
N3B N 0.658(2) 0.3242(16) 0.1266(10) 0.056(4) Uani 0.289(3) 1 d PDU A 2
N4B N 0.7664(10) 0.0455(10) 0.1607(5) 0.059(2) Uani 0.289(3) 1 d PDU A 2
Si1 Si 0.61764(19) 0.24626(18) 0.34781(7) 0.0949(4) Uani 1 1 d . A .
Si2 Si 0.40458(16) 0.01658(16) 0.34731(6) 0.0846(3) Uani 1 1 d . A .
Yb1 Yb 0.530044(14) 0.156886(14) 0.195256(6) 0.04949(6) Uani 1 1 d . . .

loop_
_atom_site_aniso_label
_atom_site_aniso_U_11
_atom_site_aniso_U_22
_atom_site_aniso_U_33
_atom_site_aniso_U_23
_atom_site_aniso_U_13
_atom_site_aniso_U_12
N1B 0.060(8) 0.065(8) 0.051(6) -0.013(6) 0.002(6) -0.023(6)
C1B 0.072(5) 0.066(5) 0.063(5) -0.014(5) -0.006(4) -0.012(4)
C2B 0.072(6) 0.082(5) 0.063(5) -0.014(5) -0.014(5) -0.020(5)
C3B 0.063(5) 0.088(6) 0.067(5) -0.012(5) -0.014(4) -0.013(5)
C4B 0.054(6) 0.083(6) 0.068(6) -0.013(5) -0.010(5) -0.013(5)
C19 0.175(7) 0.138(6) 0.093(4) 0.008(4) 0.003(4) -0.086(5)
C20 0.184(7) 0.116(5) 0.128(5) 0.054(4) -0.007(5) 0.006(5)
C21 0.143(6) 0.161(7) 0.105(4) -0.005(4) 0.039(4) -0.014(5)
C22 0.203(8) 0.169(7) 0.097(4) -0.011(4) -0.027(4) -0.112(6)
C23 0.179(8) 0.218(9) 0.132(6) -0.006(6) -0.102(6) -0.011(7)
C24 0.244(10) 0.142(7) 0.110(5) -0.055(5) -0.005(6) -0.034(6)
C1A 0.058(3) 0.069(3) 0.072(4) -0.002(3) -0.009(3) -0.017(3)
C2A 0.072(3) 0.069(4) 0.069(3) 0.004(3) -0.002(3) -0.021(3)
C3A 0.085(4) 0.061(3) 0.064(3) 0.007(2) -0.005(3) -0.013(3)
C4A 0.076(3) 0.049(3) 0.056(3) 0.002(2) -0.007(2) -0.009(3)
C5A 0.086(3) 0.052(3) 0.061(3) -0.002(2) -0.013(2) 0.007(2)
C6A 0.078(4) 0.081(4) 0.086(4) -0.012(3) -0.003(3) 0.031(3)
C7A 0.121(9) 0.124(9) 0.133(6) 0.019(6) -0.008(5) 0.061(6)
C8A 0.129(6) 0.096(5) 0.135(6) -0.047(5) 0.012(5) 0.025(4)
C9A 0.075(4) 0.114(5) 0.106(5) 0.002(4) 0.014(4) 0.026(4)
C10A 0.063(3) 0.087(4) 0.076(4) -0.014(3) -0.010(3) -0.006(3)
C11A 0.072(3) 0.091(4) 0.069(3) -0.014(3) -0.011(3) -0.018(3)
C12A 0.074(4) 0.078(3) 0.060(3) -0.016(3) -0.010(3) -0.024(3)
C13A 0.068(3) 0.056(3) 0.053(3) -0.014(2) 0.000(2) -0.017(2)
C14A 0.068(3) 0.055(3) 0.073(3) -0.010(2) 0.007(2) -0.003(2)
C15A 0.062(4) 0.069(4) 0.094(4) 0.011(3) -0.002(3) 0.019(3)
C16A 0.073(4) 0.102(5) 0.128(5) 0.005(4) -0.038(4) 0.005(4)
C17A 0.066(6) 0.099(8) 0.124(5) 0.012(5) 0.011(4) 0.026(5)
C18A 0.088(4) 0.086(4) 0.124(5) 0.033(4) -0.001(4) 0.017(4)
C5B 0.050(5) 0.086(6) 0.068(6) -0.008(5) -0.011(5) 0.003(5)
C6B 0.083(6) 0.088(6) 0.099(6) -0.011(6) -0.003(5) 0.033(6)
C7B 0.088(10) 0.089(11) 0.122(8) 0.007(8) -0.014(7) 0.033(9)
C8B 0.097(9) 0.120(11) 0.113(9) -0.016(9) 0.018(8) 0.026(8)
C9B 0.113(9) 0.080(8) 0.109(9) -0.013(8) -0.010(7) 0.019(7)
C10B 0.074(5) 0.056(5) 0.062(5) 0.003(5) -0.001(4) -0.003(5)
C11B 0.071(6) 0.065(5) 0.065(4) 0.003(4) -0.002(5) -0.013(5)
C12B 0.064(5) 0.066(5) 0.064(5) 0.004(4) -0.002(4) -0.015(4)
C13B 0.062(5) 0.066(5) 0.064(5) 0.001(4) -0.005(5) -0.017(5)
C14B 0.047(5) 0.066(5) 0.066(5) -0.008(4) -0.006(4) -0.004(4)
C15B 0.065(6) 0.074(7) 0.097(6) 0.006(5) -0.021(5) 0.023(5)
C16B 0.084(7) 0.076(8) 0.123(9) 0.010(7) -0.005(7) 0.022(7)
C17B 0.072(11) 0.074(10) 0.116(8) -0.012(7) -0.014(7) 0.017(8)
C18B 0.086(8) 0.104(10) 0.124(10) -0.007(8) -0.047(8) 0.020(8)
N5 0.0750(19) 0.0679(19) 0.0556(16) -0.0014(14) -0.0121(14) -0.0024(15)
N1A 0.068(4) 0.043(4) 0.057(3) -0.009(3) -0.001(2) -0.013(3)
N2A 0.064(2) 0.058(3) 0.058(2) -0.0070(19) -0.0053(19) 0.012(2)
N3A 0.059(4) 0.066(4) 0.070(3) -0.016(2) 0.001(3) -0.005(3)
N4A 0.053(2) 0.056(2) 0.069(2) -0.0019(19) -0.0022(18) 0.0030(18)
N2B 0.057(5) 0.066(6) 0.058(5) 0.002(4) -0.006(4) 0.016(5)
N3B 0.071(7) 0.039(8) 0.061(6) -0.025(6) 0.000(5) -0.010(6)
N4B 0.055(5) 0.061(5) 0.059(5) -0.003(4) -0.006(4) 0.004(4)
Si1 0.1207(11) 0.1073(11) 0.0634(7) -0.0079(7) -0.0259(7) -0.0276(9)
Si2 0.1036(9) 0.0884(9) 0.0599(6) 0.0090(6) 0.0008(6) -0.0143(7)
Yb1 0.05087(9) 0.04659(9) 0.05146(9) -0.00131(5) -0.00803(6) -0.00266(6)

loop_
_atom_type_symbol
_atom_type_description
_atom_type_scat_dispersion_real
_atom_type_scat_dispersion_imag
_atom_type_scat_source
C C 0.0033 0.0016 'International Tables Vol C Tables 4.2.6.8 and 6.1.1.4'
H H 0.0000 0.0000 'International Tables Vol C Tables 4.2.6.8 and 6.1.1.4'
N N 0.0061 0.0033 'International Tables Vol C Tables 4.2.6.8 and 6.1.1.4'
Si Si 0.0817 0.0704 'International Tables Vol C Tables 4.2.6.8 and 6.1.1.4'
Yb Yb -0.3850 5.5486 'International Tables Vol C Tables 4.2.6.8 and 6.1.1.4'

loop_
_geom_angle_atom_site_label_1
_geom_angle_atom_site_label_2
_geom_angle_atom_site_label_3
_geom_angle
C1B N1B C4B 108.0
C1B N1B Yb1 140.8(10)
C4B N1B Yb1 111.2(11)
C2B C1B N1B 108.0
C3B C2B C1B 108.0
C4B C3B C2B 108.0
C5B C4B C3B 133.2(15)
C5B C4B N1B 118.8(15)
C3B C4B N1B 108.0
N1A C1A C2A 111.2(6)
C1A C2A C3A 106.1(5)
C2A C3A C4A 107.1(5)
N1A C4A C3A 110.0(5)
N1A C4A C5A 119.7(5)
C3A C4A C5A 130.2(6)
N2A C5A C4A 122.5(5)
N2A C6A C7A 107.8(8)
N2A C6A C9A 108.4(8)
C7A C6A C9A 121.0(8)
N2A C6A C8A 109.3(7)
C7A C6A C8A 98.5(10)
C9A C6A C8A 111.1(8)
C11A C10A N3A 111.7(5)
C12A C11A C10A 107.7(5)
C11A C12A C13A 106.9(4)
C12A C13A C14A 129.2(5)
C12A C13A N3A 111.1(4)
C14A C13A N3A 119.7(5)
N4A C14A C13A 122.0(5)
N4A C15A C16A 107.1(6)
N4A C15A C18A 108.7(6)
C16A C15A C18A 110.1(7)
N4A C15A C17A 110.5(8)
C16A C15A C17A 110.8(8)
C18A C15A C17A 109.7(9)
N2B C5B C4B 124.7(13)
C7B C6B C8B 90.0(19)
C7B C6B C9B 147(3)
C8B C6B C9B 108.9(19)
C7B C6B N2B 95.0(18)
C8B C6B N2B 106(2)
C9B C6B N2B 105(2)
C11B C10B N3B 110.6(10)
C12B C11B C10B 107.2(10)
C11B C12B C13B 107.8(7)
C12B C13B C14B 126.9(11)
C12B C13B N3B 110.5(7)
C14B C13B N3B 122.6(11)
N4B C14B C13B 120.8(10)
C16B C15B C18B 107.1(17)
C16B C15B C17B 111(2)
C18B C15B C17B 112(2)
C16B C15B N4B 106.8(15)
C18B C15B N4B 108.9(16)
C17B C15B N4B 111(2)
Si1 N5 Si2 122.89(18)
Si1 N5 Yb1 118.78(17)
Si2 N5 Yb1 118.33(17)
C1A N1A C4A 105.5(5)
C1A N1A Yb1 141.0(5)
C4A N1A Yb1 113.5(4)
C5A N2A C6A 119.2(5)
C5A N2A Yb1 111.2(3)
C6A N2A Yb1 129.6(4)
C10A N3A C13A 102.6(5)
C10A N3A Yb1 143.8(5)
C13A N3A Yb1 113.1(4)
C14A N4A C15A 118.2(5)
C14A N4A Yb1 112.1(3)
C15A N4A Yb1 129.7(4)
C5B N2B C6B 116.3(11)
C5B N2B Yb1 111.1(8)
C6B N2B Yb1 132.5(9)
C13B N3B C10B 102.7(9)
C13B N3B Yb1 110.5(8)
C10B N3B Yb1 142.2(14)
C14B N4B C15B 117.4(10)
C14B N4B Yb1 112.9(7)
C15B N4B Yb1 129.7(8)
N5 Si1 C24 114.2(3)
N5 Si1 C23 114.1(3)
C24 Si1 C23 107.3(4)
N5 Si1 C22 108.7(2)
C24 Si1 C22 106.9(4)
C23 Si1 C22 105.0(4)
N5 Si1 Yb1 34.72(11)
C24 Si1 Yb1 126.5(3)
C23 Si1 Yb1 124.5(3)
C22 Si1 Yb1 74.00(18)
N5 Si2 C19 108.6(2)
N5 Si2 C21 114.5(3)
C19 Si2 C21 107.4(3)
N5 Si2 C20 114.0(3)
C19 Si2 C20 106.2(4)
C21 Si2 C20 105.7(3)
N5 Si2 Yb1 34.95(10)
C19 Si2 Yb1 73.67(17)
C21 Si2 Yb1 127.5(2)
C20 Si2 Yb1 124.8(2)
N5 Yb1 N1A 130.5(3)
N5 Yb1 N3A 128.7(3)
N1A Yb1 N3A 100.8(4)
N5 Yb1 N1B 130.9(7)
N1A Yb1 N1B 98.1(7)
N3A Yb1 N1B 9.7(5)
N5 Yb1 N3B 125.8(6)
N1A Yb1 N3B 10.4(4)
N3A Yb1 N3B 104.4(8)
N1B Yb1 N3B 103.3(9)
N5 Yb1 N2B 103.4(2)
N1A Yb1 N2B 95.5(3)
N3A Yb1 N2B 64.7(3)
N1B Yb1 N2B 74.1(5)
N3B Yb1 N2B 88.3(6)
N5 Yb1 N4A 104.21(13)
N1A Yb1 N4A 90.38(18)
N3A Yb1 N4A 73.0(2)
N1B Yb1 N4A 63.5(5)
N3B Yb1 N4A 100.7(3)
N2B Yb1 N4A 137.7(3)
N5 Yb1 N4B 104.1(2)
N1A Yb1 N4B 63.0(3)
N3A Yb1 N4B 100.5(3)
N1B Yb1 N4B 90.9(5)
N3B Yb1 N4B 72.2(4)
N2B Yb1 N4B 152.2(3)
N4A Yb1 N4B 35.6(3)
N5 Yb1 N2A 104.43(13)
N1A Yb1 N2A 72.84(19)
N3A Yb1 N2A 87.1(2)
N1B Yb1 N2A 95.2(5)
N3B Yb1 N2A 63.8(4)
N2B Yb1 N2A 28.9(3)
N4A Yb1 N2A 151.24(15)
N4B Yb1 N2A 135.8(2)
N5 Yb1 Si2 26.71(9)
N1A Yb1 Si2 156.9(3)
N3A Yb1 Si2 102.2(3)
N1B Yb1 Si2 104.2(6)
N3B Yb1 Si2 152.3(6)
N2B Yb1 Si2 96.4(3)
N4A Yb1 Si2 94.06(10)
N4B Yb1 Si2 110.1(2)
N2A Yb1 Si2 110.62(10)
N5 Yb1 Si1 26.50(9)
N1A Yb1 Si1 104.2(3)
N3A Yb1 Si1 154.6(3)
N1B Yb1 Si1 157.3(6)
N3B Yb1 Si1 99.3(6)
N2B Yb1 Si1 107.7(2)
N4A Yb1 Si1 111.41(11)
N4B Yb1 Si1 95.2(2)
N2A Yb1 Si1 95.54(10)
Si2 Yb1 Si1 53.22(4)

loop_
_geom_bond_atom_site_label_1
_geom_bond_atom_site_label_2
_geom_bond_distance
N1B C1B 1.4200
N1B C4B 1.4200
N1B Yb1 2.294(11)
C1B C2B 1.4200
C2B C3B 1.4200
C3B C4B 1.4200
C4B C5B 1.382(9)
C19 Si2 1.860(6)
C20 Si2 1.869(6)
C21 Si2 1.859(6)
C22 Si1 1.875(6)
C23 Si1 1.870(7)
C24 Si1 1.867(7)
C1A N1A 1.376(6)
C1A C2A 1.395(6)
C2A C3A 1.400(6)
C3A C4A 1.401(6)
C4A N1A 1.384(6)
C4A C5A 1.402(7)
C5A N2A 1.282(6)
C6A N2A 1.488(13)
C6A C7A 1.510(7)
C6A C9A 1.511(7)
C6A C8A 1.526(7)
C10A C11A 1.367(7)
C10A N3A 1.375(6)
C11A C12A 1.349(7)
C12A C13A 1.373(6)
C13A C14A 1.398(7)
C13A N3A 1.399(6)
C14A N4A 1.292(6)
C15A N4A 1.499(10)
C15A C16A 1.509(7)
C15A C18A 1.522(7)
C15A C17A 1.531(7)
C5B N2B 1.282(8)
C6B C7B 1.521(8)
C6B C8B 1.521(9)
C6B C9B 1.524(8)
C6B N2B 1.53(4)
C10B C11B 1.357(9)
C10B N3B 1.392(8)
C11B C12B 1.354(9)
C12B C13B 1.356(9)
C13B C14B 1.384(9)
C13B N3B 1.387(7)
C14B N4B 1.282(8)
C15B C16B 1.515(9)
C15B C18B 1.518(8)
C15B C17B 1.524(8)
C15B N4B 1.52(3)
N5 Si1 1.715(3)
N5 Si2 1.717(4)
N5 Yb1 2.188(3)
N1A Yb1 2.271(6)
N2A Yb1 2.407(4)
N3A Yb1 2.277(7)
N4A Yb1 2.389(4)
N2B Yb1 2.354(9)
N3B Yb1 2.332(16)
N4B Yb1 2.405(9)
Si1 Yb1 3.3681(13)
Si2 Yb1 3.3622(12)

loop_
_platon_squeeze_void_nr
_platon_squeeze_void_average_x
_platon_squeeze_void_average_y
_platon_squeeze_void_average_z
_platon_squeeze_void_volume
_platon_squeeze_void_count_electrons
_platon_squeeze_void_content
1 0.000 0.497 0.500 268 44 ' '
